data_2222381
loop_
_publ_author_name
'Urakami, Daisuke'
'Inoue, Katsuya'
'Hayami, Shinya'

_publ_section_title
;
 Dichlorido[1-(8-quinolyliminomethyl)-2-naphtholato]iron(III)
;
_journal_coeditor_code IS2429
_journal_issue 7
_journal_name_full 'Acta Crystallographica Section E'
_journal_page_first m800
_journal_paper_doi 10.1107/S1600536809022880
_journal_volume 65
_journal_year 2009
_chemical_formula_iupac '[Fe Cl2 (C20 H13 N2 O)]'
_chemical_formula_moiety 'C20 H13 Cl2 Fe N2 O'
_chemical_formula_sum 'C20 H13 Cl2 Fe N2 O'
_chemical_formula_weight 424.07
_chemical_name_systematic
;
Dichlorido[1-(8-quinolyliminomethyl)-2-naphtholato]iron(III)
;
_space_group_IT_number 14
_symmetry_cell_setting monoclinic
_symmetry_space_group_name_Hall '-P 2yn'
_symmetry_space_group_name_H-M 'P 1 21/n 1'
_atom_sites_solution_hydrogens geom
_atom_sites_solution_primary direct
_atom_sites_solution_secondary difmap
_audit_creation_method SHELXL-97
_cell_angle_alpha 90.00
_cell_angle_beta 91.1612(16)
_cell_angle_gamma 90.00
_cell_formula_units_Z 4
_cell_length_a 7.6177(5)
_cell_length_b 18.5256(11)
_cell_length_c 12.2073(7)
_cell_measurement_reflns_used 15565
_cell_measurement_temperature 293(2)
_cell_measurement_theta_max 27.71
_cell_measurement_theta_min 3.13
_cell_volume 1722.37(18)
_computing_cell_refinement 'PROCESS-AUTO (Rigaku, 1998)'
_computing_data_collection 'PROCESS-AUTO (Rigaku, 1998)'
_computing_data_reduction 'CrystalClear (Molecular Structure Corporation and Rigaku, 2002)'
_computing_molecular_graphics 'Yadokari--XG (Wakita, 2000)'
_computing_publication_material 'SHELXL97 (Sheldrick, 2008)'
_computing_structure_refinement 'SHELXL97 (Sheldrick, 2008)'
_computing_structure_solution 'SHELXS97 (Sheldrick, 2008)'
_diffrn_ambient_temperature 293(2)
_diffrn_measured_fraction_theta_full 0.999
_diffrn_measured_fraction_theta_max 0.999
_diffrn_measurement_device_type 'Rigaku R-AXIS RAPID'
_diffrn_measurement_method \w
_diffrn_radiation_monochromator graphite
_diffrn_radiation_source 'fine-focus sealed tube'
_diffrn_radiation_type MoK\a
_diffrn_radiation_wavelength 0.71075
_diffrn_reflns_av_R_equivalents 0.0336
_diffrn_reflns_av_sigmaI/netI 0.0256
_diffrn_reflns_limit_h_max 9
_diffrn_reflns_limit_h_min -9
_diffrn_reflns_limit_k_max 23
_diffrn_reflns_limit_k_min -24
_diffrn_reflns_limit_l_max 15
_diffrn_reflns_limit_l_min -15
_diffrn_reflns_number 17621
_diffrn_reflns_theta_full 27.48
_diffrn_reflns_theta_max 27.48
_diffrn_reflns_theta_min 3.12
_exptl_absorpt_coefficient_mu 1.197
_exptl_absorpt_correction_T_max 0.8896
_exptl_absorpt_correction_T_min 0.4476
_exptl_absorpt_correction_type multi-scan
_exptl_absorpt_process_details '(<i>ABSCOR</i>; Higashi, 2001)'
_exptl_crystal_colour black
_exptl_crystal_density_diffrn 1.635
_exptl_crystal_density_method 'not measured'
_exptl_crystal_description needle
_exptl_crystal_F_000 860
_exptl_crystal_size_max 0.80
_exptl_crystal_size_mid 0.20
_exptl_crystal_size_min 0.10
_refine_diff_density_max 0.435
_refine_diff_density_min -0.249
_refine_ls_extinction_method none
_refine_ls_goodness_of_fit_ref 1.075
_refine_ls_hydrogen_treatment constr
_refine_ls_matrix_type full
_refine_ls_number_parameters 235
_refine_ls_number_reflns 3934
_refine_ls_number_restraints 0
_refine_ls_restrained_S_all 1.075
_refine_ls_R_factor_all 0.0499
_refine_ls_R_factor_gt 0.0370
_refine_ls_shift/su_max 0.001
_refine_ls_shift/su_mean 0.000
_refine_ls_structure_factor_coef Fsqd
_refine_ls_weighting_details 'calc w=1/[\s^2^(Fo^2^)+(0.0395P)^2^+0.7323P] where P=(Fo^2^+2Fc^2^)/3'
_refine_ls_weighting_scheme calc
_refine_ls_wR_factor_gt 0.0848
_refine_ls_wR_factor_ref 0.0898
_reflns_number_gt 3182
_reflns_number_total 3934
_reflns_threshold_expression I>2\s(I)
_cod_data_source_file is2429.cif
_cod_data_source_block I
_cod_original_sg_symbol_H-M 'P 21/n'
_cod_database_code 2222381
_cod_database_fobs_code 2222381

loop_
_symmetry_equiv_pos_as_xyz
'x, y, z'
'-x+1/2, y+1/2, -z+1/2'
'-x, -y, -z'
'x-1/2, -y-1/2, z-1/2'

loop_
_atom_site_type_symbol
_atom_site_label
_atom_site_fract_x
_atom_site_fract_y
_atom_site_fract_z
_atom_site_U_iso_or_equiv
_atom_site_adp_type
_atom_site_calc_flag
_atom_site_refinement_flags
_atom_site_occupancy
_atom_site_disorder_assembly
_atom_site_disorder_group
Fe Fe1 0.16122(4) 0.072865(16) 0.67792(2) 0.03433(11) Uani d . 1 . .
C C1 0.1279(3) -0.04180(15) 0.8607(2) 0.0498(6) Uani d . 1 . .
H H1 0.0834 -0.0042 0.9022 0.060 Uiso calc R 1 . .
C C2 0.1519(4) -0.10907(17) 0.9103(2) 0.0599(7) Uani d . 1 . .
H H2 0.1216 -0.1161 0.9830 0.072 Uiso calc R 1 . .
C C3 0.2195(4) -0.16364(16) 0.8515(2) 0.0562(7) Uani d . 1 . .
H H3 0.2361 -0.2086 0.8839 0.067 Uiso calc R 1 . .
C C4 0.2653(3) -0.15321(13) 0.74142(19) 0.0409(5) Uani d . 1 . .
C C5 0.3412(3) -0.20622(12) 0.6755(2) 0.0485(6) Uani d . 1 . .
H H4 0.3632 -0.2521 0.7035 0.058 Uiso calc R 1 . .
C C6 0.3825(3) -0.19030(12) 0.5702(2) 0.0451(6) Uani d . 1 . .
H H5 0.4356 -0.2254 0.5276 0.054 Uiso calc R 1 . .
C C7 0.3470(3) -0.12257(12) 0.52462(19) 0.0401(5) Uani d . 1 . .
H H6 0.3743 -0.1136 0.4520 0.048 Uiso calc R 1 . .
C C8 0.2723(3) -0.06922(10) 0.58598(17) 0.0306(4) Uani d . 1 . .
C C9 0.2340(3) -0.08413(11) 0.69642(17) 0.0329(4) Uani d . 1 . .
C C10 0.2480(3) 0.01983(11) 0.44882(17) 0.0321(4) Uani d . 1 . .
H H7 0.2835 -0.0167 0.4020 0.038 Uiso calc R 1 . .
C C11 0.2188(3) 0.08832(11) 0.40091(17) 0.0327(4) Uani d . 1 . .
C C12 0.1502(3) 0.14570(12) 0.46229(19) 0.0399(5) Uani d . 1 . .
C C13 0.1253(3) 0.21425(13) 0.4125(2) 0.0495(6) Uani d . 1 . .
H H13 0.0767 0.2516 0.4526 0.059 Uiso calc R 1 . .
C C14 0.1709(3) 0.22598(14) 0.3084(2) 0.0524(7) Uani d . 1 . .
H H12 0.1570 0.2719 0.2789 0.063 Uiso calc R 1 . .
C C15 0.2392(3) 0.17054(13) 0.24256(19) 0.0441(6) Uani d . 1 . .
C C16 0.2835(4) 0.18369(17) 0.1329(2) 0.0600(8) Uani d . 1 . .
H H11 0.2733 0.2303 0.1052 0.072 Uiso calc R 1 . .
C C17 0.3403(4) 0.13057(19) 0.0673(2) 0.0655(8) Uani d . 1 . .
H H10 0.3656 0.1400 -0.0055 0.079 Uiso calc R 1 . .
C C18 0.3606(4) 0.06130(17) 0.1099(2) 0.0586(7) Uani d . 1 . .
H H9 0.3989 0.0244 0.0647 0.070 Uiso calc R 1 . .
C C19 0.3254(3) 0.04645(14) 0.21726(19) 0.0450(6) Uani d . 1 . .
H H8 0.3441 0.0001 0.2444 0.054 Uiso calc R 1 . .
C C20 0.2612(3) 0.10040(12) 0.28673(18) 0.0354(5) Uani d . 1 . .
N N1 0.1657(2) -0.02918(10) 0.75694(14) 0.0366(4) Uani d . 1 . .
N N2 0.2306(2) 0.00218(9) 0.55195(14) 0.0305(4) Uani d . 1 . .
O O1 0.1072(3) 0.13872(9) 0.56416(14) 0.0559(5) Uani d . 1 . .
Cl Cl1 0.40989(8) 0.11675(4) 0.74667(6) 0.05373(18) Uani d . 1 . .
Cl Cl2 -0.06535(9) 0.11031(4) 0.77771(7) 0.0629(2) Uani d . 1 . .

loop_
_atom_site_aniso_label
_atom_site_aniso_U_11
_atom_site_aniso_U_22
_atom_site_aniso_U_33
_atom_site_aniso_U_12
_atom_site_aniso_U_13
_atom_site_aniso_U_23
Fe1 0.03643(18) 0.03247(18) 0.03430(17) 0.00072(13) 0.00555(13) -0.00741(13)
C1 0.0496(15) 0.0636(17) 0.0365(12) -0.0030(13) 0.0074(11) 0.0006(12)
C2 0.0656(18) 0.076(2) 0.0387(14) -0.0091(16) 0.0045(13) 0.0150(14)
C3 0.0592(17) 0.0552(16) 0.0539(15) -0.0136(13) -0.0071(13) 0.0222(13)
C4 0.0372(12) 0.0376(12) 0.0476(13) -0.0079(10) -0.0082(10) 0.0090(10)
C5 0.0510(15) 0.0290(12) 0.0650(16) -0.0031(11) -0.0136(13) 0.0054(11)
C6 0.0474(14) 0.0306(11) 0.0569(15) 0.0025(10) -0.0076(12) -0.0099(10)
C7 0.0459(13) 0.0345(12) 0.0400(12) 0.0007(10) 0.0006(10) -0.0067(9)
C8 0.0299(10) 0.0264(10) 0.0354(11) -0.0023(8) -0.0013(8) -0.0019(8)
C9 0.0282(10) 0.0336(11) 0.0367(11) -0.0055(9) -0.0026(8) 0.0006(9)
C10 0.0328(11) 0.0313(11) 0.0322(10) 0.0007(9) 0.0034(8) -0.0047(8)
C11 0.0314(11) 0.0317(11) 0.0348(11) -0.0002(9) -0.0015(9) -0.0010(8)
C12 0.0397(12) 0.0377(12) 0.0420(12) 0.0075(10) -0.0076(10) -0.0035(10)
C13 0.0530(15) 0.0365(13) 0.0583(16) 0.0138(11) -0.0138(12) -0.0061(11)
C14 0.0528(16) 0.0383(13) 0.0654(18) 0.0043(11) -0.0165(13) 0.0139(12)
C15 0.0390(13) 0.0461(14) 0.0466(13) -0.0034(11) -0.0099(10) 0.0126(11)
C16 0.0582(17) 0.0689(19) 0.0525(16) -0.0071(15) -0.0085(14) 0.0291(14)
C17 0.0636(19) 0.092(2) 0.0408(14) -0.0143(17) 0.0042(13) 0.0187(15)
C18 0.0532(16) 0.080(2) 0.0431(14) -0.0083(14) 0.0114(12) -0.0013(14)
C19 0.0465(14) 0.0495(14) 0.0391(12) -0.0061(11) 0.0077(11) 0.0021(11)
C20 0.0307(11) 0.0381(11) 0.0372(11) -0.0044(9) -0.0033(9) 0.0049(9)
N1 0.0371(10) 0.0410(10) 0.0317(9) -0.0036(8) 0.0040(8) -0.0004(8)
N2 0.0339(9) 0.0276(8) 0.0301(9) 0.0004(7) 0.0020(7) -0.0019(7)
O1 0.0798(13) 0.0474(10) 0.0406(9) 0.0282(9) 0.0024(9) -0.0061(8)
Cl1 0.0437(3) 0.0501(4) 0.0674(4) -0.0116(3) 0.0018(3) -0.0121(3)
Cl2 0.0552(4) 0.0489(4) 0.0858(5) 0.0031(3) 0.0354(4) -0.0098(3)

loop_
_atom_type_symbol
_atom_type_description
_atom_type_scat_dispersion_real
_atom_type_scat_dispersion_imag
_atom_type_scat_source
C C 0.0033 0.0016 'International Tables Vol C Tables 4.2.6.8 and 6.1.1.4'
H H 0.0000 0.0000 'International Tables Vol C Tables 4.2.6.8 and 6.1.1.4'
N N 0.0061 0.0033 'International Tables Vol C Tables 4.2.6.8 and 6.1.1.4'
O O 0.0106 0.0060 'International Tables Vol C Tables 4.2.6.8 and 6.1.1.4'
Fe Fe 0.3463 0.8444 'International Tables Vol C Tables 4.2.6.8 and 6.1.1.4'
Cl Cl 0.1484 0.1585 'International Tables Vol C Tables 4.2.6.8 and 6.1.1.4'

loop_
_geom_angle_atom_site_label_1
_geom_angle_atom_site_label_2
_geom_angle_atom_site_label_3
_geom_angle_site_symmetry_1
_geom_angle_site_symmetry_3
_geom_angle
_geom_angle_publ_flag
Fe1 N1 C1 . . 126.14(17) ?
Fe1 N1 C9 . . 114.86(14) ?
Fe1 N2 C8 . . 115.18(13) ?
Fe1 N2 C10 . . 125.53(14) ?
Fe1 O1 C12 . . 135.52(15) ?
C1 C2 C3 . . 119.1(2) ?
C1 C2 H2 . . 120.5 ?
C1 N1 C9 . . 118.5(2) ?
C2 C1 N1 . . 122.9(3) ?
C2 C1 H1 . . 118.5 ?
C2 C3 C4 . . 120.7(2) ?
C2 C3 H3 . . 119.7 ?
C3 C2 H2 . . 120.5 ?
C3 C4 C5 . . 124.4(2) ?
C3 C4 C9 . . 116.9(2) ?
C4 C3 H3 . . 119.7 ?
C4 C5 C6 . . 119.8(2) ?
C4 C5 H4 . . 120.1 ?
C4 C9 C8 . . 120.8(2) ?
C4 C9 N1 . . 121.9(2) ?
C5 C4 C9 . . 118.7(2) ?
C5 C6 C7 . . 121.6(2) ?
C5 C6 H5 . . 119.2 ?
C6 C5 H4 . . 120.1 ?
C6 C7 C8 . . 120.6(2) ?
C6 C7 H6 . . 119.7 ?
C7 C6 H5 . . 119.2 ?
C7 C8 C9 . . 118.47(19) ?
C7 C8 N2 . . 127.17(19) ?
C8 C7 H6 . . 119.7 ?
C8 C9 N1 . . 117.29(19) ?
C8 N2 C10 . . 119.16(17) ?
C9 C8 N2 . . 114.34(18) ?
C10 C11 C12 . . 121.0(2) ?
C10 C11 C20 . . 119.91(19) ?
C11 C10 N2 . . 127.14(19) ?
C11 C10 H7 . . 116.4 ?
C11 C12 C13 . . 119.7(2) ?
C11 C12 O1 . . 122.6(2) ?
C11 C20 C15 . . 118.6(2) ?
C11 C20 C19 . . 123.8(2) ?
C12 C11 C20 . . 119.1(2) ?
C12 C13 H13 . . 119.5 ?
C13 C12 O1 . . 117.7(2) ?
C13 C14 C15 . . 121.8(2) ?
C13 C14 H12 . . 119.1 ?
C14 C13 C12 . . 121.1(2) ?
C14 C13 H13 . . 119.5 ?
C14 C15 C20 . . 119.6(2) ?
C15 C14 H12 . . 119.1 ?
C15 C16 H11 . . 119.2 ?
C15 C20 C19 . . 117.6(2) ?
C16 C15 C14 . . 120.9(2) ?
C16 C15 C20 . . 119.5(2) ?
C16 C17 C18 . . 119.1(3) ?
C16 C17 H10 . . 120.4 ?
C17 C16 C15 . . 121.7(3) ?
C17 C16 H11 . . 119.2 ?
C17 C18 C19 . . 121.3(3) ?
C17 C18 H9 . . 119.3 ?
C18 C17 H10 . . 120.4 ?
C18 C19 C20 . . 120.8(3) ?
C18 C19 H8 . . 119.6 ?
C19 C18 H9 . . 119.3 ?
C20 C19 H8 . . 119.6 ?
N1 Fe1 N2 . . 77.00(7) ?
N1 Fe1 O1 . . 155.70(8) ?
N1 Fe1 Cl1 . . 98.59(5) ?
N1 Fe1 Cl2 . . 91.95(5) ?
N1 C1 H1 . . 118.5 ?
N2 Fe1 O1 . . 85.32(7) ?
N2 Fe1 Cl1 . . 106.34(5) ?
N2 Fe1 Cl2 . . 143.16(5) ?
N2 C10 H7 . . 116.4 ?
O1 Fe1 Cl1 . . 102.35(7) ?
O1 Fe1 Cl2 . . 92.36(6) ?
Cl1 Fe1 Cl2 . . 110.06(3) ?

loop_
_geom_bond_atom_site_label_1
_geom_bond_atom_site_label_2
_geom_bond_site_symmetry_2
_geom_bond_distance
_geom_bond_publ_flag
Fe1 O1 . 1.8876(17) ?
Fe1 N2 . 2.0957(17) ?
Fe1 N1 . 2.1223(19) ?
Fe1 Cl1 . 2.2111(7) ?
Fe1 Cl2 . 2.2426(7) ?
C1 C2 . 1.396(4) ?
C1 N1 . 1.325(3) ?
C1 H1 . 0.9300 ?
C2 C3 . 1.349(4) ?
C2 H2 . 0.9300 ?
C3 C4 . 1.408(3) ?
C3 H3 . 0.9300 ?
C4 C5 . 1.402(3) ?
C4 C9 . 1.411(3) ?
C5 C6 . 1.362(4) ?
C5 H4 . 0.9300 ?
C6 H5 . 0.9300 ?
C6 C7 . 1.397(3) ?
C7 C8 . 1.371(3) ?
C7 H6 . 0.9300 ?
C8 C9 . 1.412(3) ?
C8 N2 . 1.420(3) ?
C9 N1 . 1.367(3) ?
C10 C11 . 1.413(3) ?
C10 N2 . 1.310(3) ?
C10 H7 . 0.9300 ?
C11 C12 . 1.407(3) ?
C11 C20 . 1.454(3) ?
C12 C13 . 1.419(3) ?
C12 O1 . 1.299(3) ?
C13 C14 . 1.342(4) ?
C13 H13 . 0.9300 ?
C14 C15 . 1.410(4) ?
C14 H12 . 0.9300 ?
C15 C16 . 1.408(4) ?
C15 C20 . 1.416(3) ?
C16 C17 . 1.346(4) ?
C16 H11 . 0.9300 ?
C17 H10 . 0.9300 ?
C18 C17 . 1.392(4) ?
C18 H9 . 0.9300 ?
C19 C18 . 1.371(3) ?
C19 H8 . 0.9300 ?
C20 C19 . 1.405(3) ?

loop_
_geom_hbond_atom_site_label_D
_geom_hbond_atom_site_label_H
_geom_hbond_atom_site_label_A
_geom_hbond_site_symmetry_A
_geom_hbond_distance_DH
_geom_hbond_distance_HA
_geom_hbond_distance_DA
_geom_hbond_angle_DHA
C14 H12 Cl1 4_565 0.93 2.81 3.598(2) 143
C19 H8 Cl1 3_656 0.93 2.86 3.656(2) 144
